data_1561575
loop_
_publ_author_name
'Morrison, Gregory'
'Prestigiacomo, Joseph'
'Haldolaarachchige, Neel'
'Rai, Binod K.'
'Young, David P.'
'Stadler, Shane'
'Morosan, Emilia'
'Chan, Julia Y.'

_publ_section_title
;
 Synthesis and anisotropic properties of single crystalline Ln2Ru3Al15+
 (Ln=Gd, Tb)
;
_journal_name_full 'Journal of Solid State Chemistry'
_journal_page_first 186
_journal_page_last 194
_journal_paper_doi 10.1016/j.jssc.2015.08.009
_journal_volume 236
_journal_year 2016
_chemical_formula_moiety 'Tb2 Ru3 Al15.05'
_chemical_formula_sum 'Al15.05 Ru3 Tb2'
_chemical_formula_weight 1026.96
_chemical_name_common 'Tb2 Ru3 Al15.05'
_space_group_IT_number 193
_space_group_name_Hall '-P 6c 2'
_space_group_name_H-M_alt 'P 63/m c m'
_symmetry_cell_setting hexagonal
_symmetry_space_group_name_H-M 'P 63/m c m'
_atom_sites_solution_primary direct
_atom_sites_solution_secondary difmap
_audit_creation_method SHELXL-97
_cell_angle_alpha 90.00
_cell_angle_beta 90.00
_cell_angle_gamma 120.00
_cell_formula_units_Z 4
_cell_length_a 13.0072(10)
_cell_length_b 13.0072(10)
_cell_length_c 9.0289(10)
_cell_measurement_reflns_used 2807
_cell_measurement_temperature 293(2)
_cell_measurement_theta_max 31.00
_cell_measurement_theta_min 1.00
_cell_volume 1322.9(2)
_computing_cell_refinement 'Denzo and Scalepack(Otowinowski & Minor1997)'
_computing_data_collection 'COLLECT (Nonius 1999)'
_computing_data_reduction 'Denzo and Scalepack(Otowinowski & Minor1997)'
_computing_molecular_graphics 'ORTEP-3 for Windows (Farrugia 1997)'
_computing_publication_material 'SHELXL-97 (Sheldrick 1997)'
_computing_structure_refinement 'SHELXL-97 (Sheldrick, 2008)'
_computing_structure_solution 'Direct_methods (SIR, Altomare, et al. 1994)'
_diffrn_ambient_temperature 293(2)
_diffrn_measured_fraction_theta_full 0.997
_diffrn_measured_fraction_theta_max 0.997
_diffrn_measurement_device_type 'Nonius KappaCCD (with Oxford Cryostream)'
_diffrn_measurement_method '\w and \f scans'
_diffrn_radiation_monochromator graphite
_diffrn_radiation_source 'fine-focus sealed tube'
_diffrn_radiation_type MoK\a
_diffrn_radiation_wavelength 0.71073
_diffrn_reflns_av_R_equivalents 0.0296
_diffrn_reflns_av_sigmaI/netI 0.0188
_diffrn_reflns_limit_h_max 18
_diffrn_reflns_limit_h_min -18
_diffrn_reflns_limit_k_max 15
_diffrn_reflns_limit_k_min -15
_diffrn_reflns_limit_l_max 13
_diffrn_reflns_limit_l_min -12
_diffrn_reflns_number 5257
_diffrn_reflns_theta_full 30.97
_diffrn_reflns_theta_max 30.97
_diffrn_reflns_theta_min 1.81
_diffrn_standards_number 0
_exptl_absorpt_coefficient_mu 14.866
_exptl_absorpt_correction_T_max 0.353
_exptl_absorpt_correction_T_min 0.298
_exptl_absorpt_correction_type multi-scan
_exptl_absorpt_process_details 'HKL Scalepack (Otowinowski & Minor1997)'
_exptl_crystal_colour grey
_exptl_crystal_density_diffrn 5.156
_exptl_crystal_density_method 'not measured'
_exptl_crystal_description polyhedra
_exptl_crystal_F_000 1830
_exptl_crystal_size_max 0.10
_exptl_crystal_size_mid 0.07
_exptl_crystal_size_min 0.07
_refine_diff_density_max 1.721
_refine_diff_density_min -1.506
_refine_diff_density_rms 0.211
_refine_ls_extinction_coef 0.00106(8)
_refine_ls_extinction_expression Fc^*^=kFc[1+0.001xFc^2^\l^3^/sin(2\q)]^-1/4^
_refine_ls_extinction_method SHELXL
_refine_ls_goodness_of_fit_ref 1.154
_refine_ls_matrix_type full
_refine_ls_number_parameters 46
_refine_ls_number_reflns 795
_refine_ls_number_restraints 2
_refine_ls_restrained_S_all 1.153
_refine_ls_R_factor_all 0.0276
_refine_ls_R_factor_gt 0.0229
_refine_ls_shift/su_max 0.000
_refine_ls_shift/su_mean 0.000
_refine_ls_structure_factor_coef Fsqd
_refine_ls_weighting_details 'calc w=1/[\s^2^(Fo^2^)+(0.0223P)^2^+6.5326P] where P=(Fo^2^+2Fc^2^)/3'
_refine_ls_weighting_scheme calc
_refine_ls_wR_factor_gt 0.0528
_refine_ls_wR_factor_ref 0.0548
_reflns_number_gt 710
_reflns_number_total 795
_reflns_threshold_expression >2\s(I)
_cod_data_source_file JSSC-2016-236-186.cif
_cod_data_source_block 2
_cod_database_code 1561575

loop_
_symmetry_equiv_pos_as_xyz
'x, y, z'
'-x, -y, z+1/2'
'-y, x-y, z'
'-x+y, -x, z'
'x-y, x, z+1/2'
'y, -x+y, z+1/2'
'x-y, -y, -z+1/2'
'-x, -x+y, -z+1/2'
'y, x, -z+1/2'
'-y, -x, -z'
'x, x-y, -z'
'-x+y, y, -z'
'-x, -y, -z'
'x, y, -z-1/2'
'y, -x+y, -z'
'x-y, x, -z'
'-x+y, -x, -z-1/2'
'-y, x-y, -z-1/2'
'-x+y, y, z-1/2'
'x, x-y, z-1/2'
'-y, -x, z-1/2'
'y, x, z'
'-x, -x+y, z'
'x-y, -y, z'

loop_
_atom_site_label
_atom_site_type_symbol
_atom_site_fract_x
_atom_site_fract_y
_atom_site_fract_z
_atom_site_U_iso_or_equiv
_atom_site_adp_type
_atom_site_occupancy
_atom_site_symmetry_multiplicity
_atom_site_calc_flag
_atom_site_refinement_flags
_atom_site_disorder_assembly
_atom_site_disorder_group
Tb1 Tb 0.60706(2) 0.0000 0.2500 0.00926(11) Uani 1 4 d S . .
Tb2 Tb 0.0000 0.0000 0.2500 0.00834(17) Uiso 0.813(2) 12 d SP . .
Tb3 Tb 0.0000 0.0000 0.2036(6) 0.00834(17) Uiso 0.0935(10) 6 d SP . .
Ru1 Ru 0.202956(15) 0.40591(3) 0.0000 0.00695(11) Uani 1 2 d S . .
Al1 Al 0.79804(11) 0.0000 0.02806(17) 0.0102(3) Uani 1 2 d S . .
Al2 Al 0.40950(6) 0.81901(13) 0.0000 0.0095(3) Uani 1 2 d S . .
Al3 Al 0.16506(13) 0.87981(12) 0.2500 0.0095(3) Uani 1 2 d S . .
Al4 Al 0.72605(13) 0.47679(13) 0.2500 0.0105(3) Uani 1 2 d S . .
Al5 Al 0.61580(11) 0.0000 0.89771(17) 0.0095(3) Uani 1 2 d S . .
Al6 Al 0.0000 0.0000 0.0000 0.032(11) Uiso 0.0935(10) 12 d SP . .

loop_
_atom_site_aniso_label
_atom_site_aniso_U_11
_atom_site_aniso_U_22
_atom_site_aniso_U_33
_atom_site_aniso_U_23
_atom_site_aniso_U_13
_atom_site_aniso_U_12
Tb1 0.00873(13) 0.00931(16) 0.00994(16) 0.000 0.000 0.00465(8)
Ru1 0.00674(14) 0.00678(17) 0.00735(18) 0.000 0.00036(10) 0.00339(9)
Al1 0.0085(5) 0.0076(6) 0.0142(6) 0.000 -0.0015(4) 0.0038(3)
Al2 0.0076(4) 0.0095(6) 0.0120(7) 0.000 0.0003(4) 0.0047(3)
Al3 0.0105(6) 0.0086(6) 0.0097(6) 0.000 0.000 0.0050(5)
Al4 0.0104(6) 0.0095(7) 0.0096(6) 0.000 0.000 0.0034(5)
Al5 0.0097(5) 0.0081(6) 0.0100(6) 0.000 0.0001(4) 0.0041(3)

loop_
_atom_type_symbol
_atom_type_description
_atom_type_scat_dispersion_real
_atom_type_scat_dispersion_imag
_atom_type_scat_source
Tb Tb -0.1723 4.1537 'International Tables Vol C Tables 4.2.6.8 and 6.1.1.4'
Ru Ru -1.2594 0.8363 'International Tables Vol C Tables 4.2.6.8 and 6.1.1.4'
Al Al 0.0645 0.0514 'International Tables Vol C Tables 4.2.6.8 and 6.1.1.4'

loop_
_geom_angle_atom_site_label_1
_geom_angle_atom_site_label_2
_geom_angle_atom_site_label_3
_geom_angle
_geom_angle_site_symmetry_1
_geom_angle_site_symmetry_3
Al4 Tb1 Al4 176.76(5) 4_665 9_545
Al4 Tb1 Al3 125.30(4) 4_665 4
Al4 Tb1 Al3 51.46(4) 9_545 4
Al4 Tb1 Al3 51.46(4) 4_665 9
Al4 Tb1 Al3 125.30(4) 9_545 9
Al3 Tb1 Al3 73.85(5) 4 9
Al4 Tb1 Al5 89.942(1) 4_665 14_557
Al4 Tb1 Al5 89.942(1) 9_545 14_557
Al3 Tb1 Al5 88.36(2) 4 14_557
Al3 Tb1 Al5 88.36(2) 9 14_557
Al4 Tb1 Al5 89.942(1) 4_665 1_554
Al4 Tb1 Al5 89.942(1) 9_545 1_554
Al3 Tb1 Al5 88.36(2) 4 1_554
Al3 Tb1 Al5 88.36(2) 9 1_554
Al5 Tb1 Al5 175.91(5) 14_557 1_554
Al4 Tb1 Al5 91.47(2) 4_665 13_656
Al4 Tb1 Al5 91.47(2) 9_545 13_656
Al3 Tb1 Al5 136.57(3) 4 13_656
Al3 Tb1 Al5 136.57(3) 9 13_656
Al5 Tb1 Al5 116.75(3) 14_557 13_656
Al5 Tb1 Al5 67.34(4) 1_554 13_656
Al4 Tb1 Al5 91.47(2) 4_665 2_654
Al4 Tb1 Al5 91.47(2) 9_545 2_654
Al3 Tb1 Al5 136.57(3) 4 2_654
Al3 Tb1 Al5 136.57(3) 9 2_654
Al5 Tb1 Al5 67.34(4) 14_557 2_654
Al5 Tb1 Al5 116.75(3) 1_554 2_654
Al5 Tb1 Al5 49.41(5) 13_656 2_654
Al4 Tb1 Al1 88.74(2) 4_665 14_556
Al4 Tb1 Al1 88.74(2) 9_545 14_556
Al3 Tb1 Al1 51.52(2) 4 14_556
Al3 Tb1 Al1 51.52(2) 9 14_556
Al5 Tb1 Al1 49.06(4) 14_557 14_556
Al5 Tb1 Al1 126.84(4) 1_554 14_556
Al5 Tb1 Al1 165.82(4) 13_656 14_556
Al5 Tb1 Al1 116.40(4) 2_654 14_556
Al4 Tb1 Al1 88.74(2) 4_665 .
Al4 Tb1 Al1 88.74(2) 9_545 .
Al3 Tb1 Al1 51.52(2) 4 .
Al3 Tb1 Al1 51.52(2) 9 .
Al5 Tb1 Al1 126.84(4) 14_557 .
Al5 Tb1 Al1 49.06(4) 1_554 .
Al5 Tb1 Al1 116.40(4) 13_656 .
Al5 Tb1 Al1 165.82(4) 2_654 .
Al1 Tb1 Al1 77.78(5) 14_556 .
Al4 Tb1 Al2 53.31(2) 4_665 2_665
Al4 Tb1 Al2 128.39(2) 9_545 2_665
Al3 Tb1 Al2 134.339(12) 4 2_665
Al3 Tb1 Al2 88.09(2) 9 2_665
Al5 Tb1 Al2 48.74(2) 14_557 2_665
Al5 Tb1 Al2 133.57(2) 1_554 2_665
Al5 Tb1 Al2 84.48(2) 13_656 2_665
Al5 Tb1 Al2 48.69(2) 2_654 2_665
Al1 Tb1 Al2 84.28(2) 14_556 2_665
Al1 Tb1 Al2 138.39(2) . 2_665
Al4 Tb1 Al2 53.31(2) 4_665 13_665
Al4 Tb1 Al2 128.39(2) 9_545 13_665
Al3 Tb1 Al2 134.339(12) 4 13_665
Al3 Tb1 Al2 88.09(2) 9 13_665
Al5 Tb1 Al2 133.57(2) 14_557 13_665
Al5 Tb1 Al2 48.74(2) 1_554 13_665
Al5 Tb1 Al2 48.69(2) 13_656 13_665
Al5 Tb1 Al2 84.48(2) 2_654 13_665
Al1 Tb1 Al2 138.39(2) 14_556 13_665
Al1 Tb1 Al2 84.28(2) . 13_665
Al2 Tb1 Al2 84.87(3) 2_665 13_665
Tb3 Tb2 Al6 0.000(2) 14_556 2
Tb3 Tb2 Al6 180.000(2) 14_556 .
Al6 Tb2 Al6 180.0 2 .
Tb3 Tb2 Al3 90.000(1) 14_556 7_665
Al6 Tb2 Al3 90.0 2 7_665
Al6 Tb2 Al3 90.0 . 7_665
Tb3 Tb2 Al3 90.000(1) 14_556 3_665
Al6 Tb2 Al3 90.0 2 3_665
Al6 Tb2 Al3 90.0 . 3_665
Al3 Tb2 Al3 70.38(5) 7_665 3_665
Tb3 Tb2 Al3 90.000(1) 14_556 8_545
Al6 Tb2 Al3 90.0 2 8_545
Al6 Tb2 Al3 90.0 . 8_545
Al3 Tb2 Al3 120.0 7_665 8_545
Al3 Tb2 Al3 169.62(5) 3_665 8_545
Tb3 Tb2 Al3 90.000(1) 14_556 4_455
Al6 Tb2 Al3 90.0 2 4_455
Al6 Tb2 Al3 90.0 . 4_455
Al3 Tb2 Al3 169.62(5) 7_665 4_455
Al3 Tb2 Al3 120.0 3_665 4_455
Al3 Tb2 Al3 49.62(5) 8_545 4_455
Tb3 Tb2 Al3 90.0 14_556 9_455
Al6 Tb2 Al3 90.0 2 9_455
Al6 Tb2 Al3 90.0 . 9_455
Al3 Tb2 Al3 120.0 7_665 9_455
Al3 Tb2 Al3 49.62(5) 3_665 9_455
Al3 Tb2 Al3 120.0 8_545 9_455
Al3 Tb2 Al3 70.38(5) 4_455 9_455
Tb3 Tb2 Al3 90.0 14_556 1_545
Al6 Tb2 Al3 90.0 2 1_545
Al6 Tb2 Al3 90.0 . 1_545
Al3 Tb2 Al3 49.62(5) 7_665 1_545
Al3 Tb2 Al3 120.0 3_665 1_545
Al3 Tb2 Al3 70.38(5) 8_545 1_545
Al3 Tb2 Al3 120.0 4_455 1_545
Al3 Tb2 Al3 169.62(5) 9_455 1_545
Tb3 Tb2 Al1 52.66(3) 14_556 17_666
Al6 Tb2 Al1 52.66(3) 2 17_666
Al6 Tb2 Al1 127.34(3) . 17_666
Al3 Tb2 Al1 49.48(2) 7_665 17_666
Al3 Tb2 Al1 49.48(2) 3_665 17_666
Al3 Tb2 Al1 136.19(2) 8_545 17_666
Al3 Tb2 Al1 136.19(2) 4_455 17_666
Al3 Tb2 Al1 85.88(2) 9_455 17_666
Al3 Tb2 Al1 85.88(2) 1_545 17_666
Tb3 Tb2 Al1 127.34(3) 14_556 1_455
Al6 Tb2 Al1 127.34(3) 2 1_455
Al6 Tb2 Al1 52.66(3) . 1_455
Al3 Tb2 Al1 136.19(2) 7_665 1_455
Al3 Tb2 Al1 85.88(2) 3_665 1_455
Al3 Tb2 Al1 85.88(2) 8_545 1_455
Al3 Tb2 Al1 49.48(2) 4_455 1_455
Al3 Tb2 Al1 49.48(2) 9_455 1_455
Al3 Tb2 Al1 136.19(2) 1_545 1_455
Al1 Tb2 Al1 133.152(18) 17_666 1_455
Tb3 Tb2 Al1 127.34(3) 14_556 3_545
Al6 Tb2 Al1 127.34(3) 2 3_545
Al6 Tb2 Al1 52.66(3) . 3_545
Al3 Tb2 Al1 85.88(2) 7_665 3_545
Al3 Tb2 Al1 136.19(2) 3_665 3_545
Al3 Tb2 Al1 49.48(2) 8_545 3_545
Al3 Tb2 Al1 85.88(2) 4_455 3_545
Al3 Tb2 Al1 136.19(2) 9_455 3_545
Al3 Tb2 Al1 49.48(2) 1_545 3_545
Al1 Tb2 Al1 133.152(18) 17_666 3_545
Al1 Tb2 Al1 87.03(4) 1_455 3_545
Tb3 Tb3 Al6 180.000(1) 14_556 .
Tb3 Tb3 Al6 0.000(1) 14_556 2
Al6 Tb3 Al6 180.0 . 2
Tb3 Tb3 Al1 121.10(10) 14_556 3_545
Al6 Tb3 Al1 58.90(10) . 3_545
Al6 Tb3 Al1 121.10(10) 2 3_545
Tb3 Tb3 Al1 121.10(10) 14_556 1_455
Al6 Tb3 Al1 58.90(10) . 1_455
Al6 Tb3 Al1 121.10(10) 2 1_455
Al1 Tb3 Al1 95.73(13) 3_545 1_455
Tb3 Tb3 Al1 121.10(10) 14_556 4_665
Al6 Tb3 Al1 58.90(10) . 4_665
Al6 Tb3 Al1 121.10(10) 2 4_665
Al1 Tb3 Al1 95.73(13) 3_545 4_665
Al1 Tb3 Al1 95.73(13) 1_455 4_665
Tb3 Tb3 Al3 82.60(10) 14_556 7_665
Al6 Tb3 Al3 97.40(10) . 7_665
Al6 Tb3 Al3 82.60(10) 2 7_665
Al1 Tb3 Al3 89.41(4) 3_545 7_665
Al1 Tb3 Al3 146.86(14) 1_455 7_665
Al1 Tb3 Al3 51.14(3) 4_665 7_665
Tb3 Tb3 Al3 82.60(10) 14_556 3_665
Al6 Tb3 Al3 97.40(10) . 3_665
Al6 Tb3 Al3 82.60(10) 2 3_665
Al1 Tb3 Al3 146.86(14) 3_545 3_665
Al1 Tb3 Al3 89.41(4) 1_455 3_665
Al1 Tb3 Al3 51.14(3) 4_665 3_665
Al3 Tb3 Al3 69.71(5) 7_665 3_665
Tb3 Tb3 Al3 82.60(10) 14_556 8_545
Al6 Tb3 Al3 97.40(10) . 8_545
Al6 Tb3 Al3 82.60(10) 2 8_545
Al1 Tb3 Al3 51.14(3) 3_545 8_545
Al1 Tb3 Al3 89.41(4) 1_455 8_545
Al1 Tb3 Al3 146.86(14) 4_665 8_545
Al3 Tb3 Al3 118.37(4) 7_665 8_545
Al3 Tb3 Al3 161.93(17) 3_665 8_545
Tb3 Tb3 Al3 82.60(10) 14_556 4_455
Al6 Tb3 Al3 97.40(10) . 4_455
Al6 Tb3 Al3 82.60(10) 2 4_455
Al1 Tb3 Al3 89.41(4) 3_545 4_455
Al1 Tb3 Al3 51.14(3) 1_455 4_455
Al1 Tb3 Al3 146.86(14) 4_665 4_455
Al3 Tb3 Al3 161.93(17) 7_665 4_455
Al3 Tb3 Al3 118.37(4) 3_665 4_455
Al3 Tb3 Al3 49.18(5) 8_545 4_455
Tb3 Tb3 Al3 82.60(10) 14_556 9_455
Al6 Tb3 Al3 97.40(10) . 9_455
Al6 Tb3 Al3 82.60(10) 2 9_455
Al1 Tb3 Al3 146.86(14) 3_545 9_455
Al1 Tb3 Al3 51.14(3) 1_455 9_455
Al1 Tb3 Al3 89.41(4) 4_665 9_455
Al3 Tb3 Al3 118.37(4) 7_665 9_455
Al3 Tb3 Al3 49.18(5) 3_665 9_455
Al3 Tb3 Al3 118.37(4) 8_545 9_455
Al3 Tb3 Al3 69.71(5) 4_455 9_455
Tb3 Tb3 Al3 82.60(10) 14_556 1_545
Al6 Tb3 Al3 97.40(10) . 1_545
Al6 Tb3 Al3 82.60(10) 2 1_545
Al1 Tb3 Al3 51.14(3) 3_545 1_545
Al1 Tb3 Al3 146.86(14) 1_455 1_545
Al1 Tb3 Al3 89.41(4) 4_665 1_545
Al3 Tb3 Al3 49.18(5) 7_665 1_545
Al3 Tb3 Al3 118.37(4) 3_665 1_545
Al3 Tb3 Al3 69.71(5) 8_545 1_545
Al3 Tb3 Al3 118.37(4) 4_455 1_545
Al3 Tb3 Al3 161.93(17) 9_455 1_545
Al2 Ru1 Al2 71.11(7) 3_665 4_565
Al2 Ru1 Al4 63.52(3) 3_665 7_565
Al2 Ru1 Al4 68.00(3) 4_565 7_565
Al2 Ru1 Al4 68.00(3) 3_665 13_665
Al2 Ru1 Al4 63.52(3) 4_565 13_665
Al4 Ru1 Al4 119.44(6) 7_565 13_665
Al2 Ru1 Al3 118.76(3) 3_665 20_565
Al2 Ru1 Al3 110.68(3) 4_565 20_565
Al4 Ru1 Al3 177.10(4) 7_565 20_565
Al4 Ru1 Al3 61.21(4) 13_665 20_565
Al2 Ru1 Al3 110.68(3) 3_665 3_665
Al2 Ru1 Al3 118.76(3) 4_565 3_665
Al4 Ru1 Al3 61.21(4) 7_565 3_665
Al4 Ru1 Al3 177.10(4) 13_665 3_665
Al3 Ru1 Al3 118.31(5) 20_565 3_665
Al2 Ru1 Al1 114.57(4) 3_665 15_565
Al2 Ru1 Al1 172.04(4) 4_565 15_565
Al4 Ru1 Al1 119.18(4) 7_565 15_565
Al4 Ru1 Al1 112.58(4) 13_665 15_565
Al3 Ru1 Al1 61.98(4) 20_565 15_565
Al3 Ru1 Al1 65.40(4) 3_665 15_565
Al2 Ru1 Al1 172.04(4) 3_665 4_665
Al2 Ru1 Al1 114.57(4) 4_565 4_665
Al4 Ru1 Al1 112.58(4) 7_565 4_665
Al4 Ru1 Al1 119.18(4) 13_665 4_665
Al3 Ru1 Al1 65.40(4) 20_565 4_665
Al3 Ru1 Al1 61.98(4) 3_665 4_665
Al1 Ru1 Al1 60.42(5) 15_565 4_665
Al2 Ru1 Al5 62.05(4) 3_665 15_566
Al2 Ru1 Al5 128.13(4) 4_565 15_566
Al4 Ru1 Al5 72.03(4) 7_565 15_566
Al4 Ru1 Al5 113.62(5) 13_665 15_566
Al3 Ru1 Al5 110.48(4) 20_565 15_566
Al3 Ru1 Al5 63.66(4) 3_665 15_566
Al1 Ru1 Al5 59.50(4) 15_565 15_566
Al1 Ru1 Al5 110.46(4) 4_665 15_566
Al2 Ru1 Al5 128.13(4) 3_665 4_664
Al2 Ru1 Al5 62.05(4) 4_565 4_664
Al4 Ru1 Al5 113.62(5) 7_565 4_664
Al4 Ru1 Al5 72.03(4) 13_665 4_664
Al3 Ru1 Al5 63.66(4) 20_565 4_664
Al3 Ru1 Al5 110.48(4) 3_665 4_664
Al1 Ru1 Al5 110.46(4) 15_565 4_664
Al1 Ru1 Al5 59.50(4) 4_665 4_664
Al5 Ru1 Al5 169.51(6) 15_566 4_664
Al2 Ru1 Tb1 66.38(2) 3_665 15_565
Al2 Ru1 Tb1 118.05(2) 4_565 15_565
Al4 Ru1 Tb1 123.05(3) 7_565 15_565
Al4 Ru1 Tb1 59.85(3) 13_665 15_565
Al3 Ru1 Tb1 59.82(3) 20_565 15_565
Al3 Ru1 Tb1 117.31(3) 3_665 15_565
Al1 Ru1 Tb1 61.97(3) 15_565 15_565
Al1 Ru1 Tb1 113.33(3) 4_665 15_565
Al5 Ru1 Tb1 61.64(3) 15_566 15_565
Al5 Ru1 Tb1 117.85(3) 4_664 15_565
Al2 Ru1 Tb1 118.05(2) 3_665 4_665
Al2 Ru1 Tb1 66.38(2) 4_565 4_665
Al4 Ru1 Tb1 59.85(3) 7_565 4_665
Al4 Ru1 Tb1 123.05(3) 13_665 4_665
Al3 Ru1 Tb1 117.31(3) 20_565 4_665
Al3 Ru1 Tb1 59.82(3) 3_665 4_665
Al1 Ru1 Tb1 113.33(3) 15_565 4_665
Al1 Ru1 Tb1 61.97(3) 4_665 4_665
Al5 Ru1 Tb1 117.85(3) 15_566 4_665
Al5 Ru1 Tb1 61.64(3) 4_664 4_665
Tb1 Ru1 Tb1 175.094(15) 15_565 4_665
Al6 Al1 Al5 148.09(8) 1_655 1_554
Al6 Al1 Ru1 119.34(3) 1_655 16_655
Al5 Al1 Ru1 60.56(3) 1_554 16_655
Al6 Al1 Ru1 119.34(3) 1_655 3_655
Al5 Al1 Ru1 60.56(3) 1_554 3_655
Ru1 Al1 Ru1 118.62(5) 16_655 3_655
Al6 Al1 Al1 59.545(6) 1_655 16_545
Al5 Al1 Al1 110.83(5) 1_554 16_545
Ru1 Al1 Al1 163.61(10) 16_655 16_545
Ru1 Al1 Al1 59.79(3) 3_655 16_545
Al6 Al1 Al1 59.545(6) 1_655 15_665
Al5 Al1 Al1 110.83(5) 1_554 15_665
Ru1 Al1 Al1 59.79(3) 16_655 15_665
Ru1 Al1 Al1 163.61(10) 3_655 15_665
Al1 Al1 Al1 116.50(4) 16_545 15_665
Al6 Al1 Al3 94.24(5) 1_655 9
Al5 Al1 Al3 108.83(5) 1_554 9
Ru1 Al1 Al3 58.88(3) 16_655 9
Ru1 Al1 Al3 130.76(6) 3_655 9
Al1 Al1 Al3 135.97(8) 16_545 9
Al1 Al1 Al3 64.04(5) 15_665 9
Al6 Al1 Al3 94.24(5) 1_655 4
Al5 Al1 Al3 108.83(5) 1_554 4
Ru1 Al1 Al3 130.76(6) 16_655 4
Ru1 Al1 Al3 58.88(3) 3_655 4
Al1 Al1 Al3 64.04(5) 16_545 4
Al1 Al1 Al3 135.97(8) 15_665 4
Al3 Al1 Al3 85.71(6) 9 4
Al6 Al1 Al3 91.19(5) 1_655 19_545
Al5 Al1 Al3 61.09(5) 1_554 19_545
Ru1 Al1 Al3 105.65(5) 16_655 19_545
Ru1 Al1 Al3 57.17(3) 3_655 19_545
Al1 Al1 Al3 58.97(6) 16_545 19_545
Al1 Al1 Al3 106.70(8) 15_665 19_545
Al3 Al1 Al3 164.22(6) 9 19_545
Al3 Al1 Al3 108.67(3) 4 19_545
Al6 Al1 Al3 91.19(5) 1_655 13_665
Al5 Al1 Al3 61.09(5) 1_554 13_665
Ru1 Al1 Al3 57.18(3) 16_655 13_665
Ru1 Al1 Al3 105.65(5) 3_655 13_665
Al1 Al1 Al3 106.70(8) 16_545 13_665
Al1 Al1 Al3 58.97(6) 15_665 13_665
Al3 Al1 Al3 108.67(3) 9 13_665
Al3 Al1 Al3 164.22(6) 4 13_665
Al3 Al1 Al3 56.33(6) 19_545 13_665
Al6 Al1 Tb3 36.61(9) 1_655 1_655
Al5 Al1 Tb3 175.30(12) 1_554 1_655
Ru1 Al1 Tb3 118.59(4) 16_655 1_655
Ru1 Al1 Tb3 118.59(4) 3_655 1_655
Al1 Al1 Tb3 71.18(5) 16_545 1_655
Al1 Al1 Tb3 71.18(5) 15_665 1_655
Al3 Al1 Tb3 67.94(8) 9 1_655
Al3 Al1 Tb3 67.94(8) 4 1_655
Al3 Al1 Tb3 122.83(9) 19_545 1_655
Al3 Al1 Tb3 122.83(9) 13_665 1_655
Al6 Al1 Tb1 146.62(6) 1_655 .
Al5 Al1 Tb1 65.29(5) 1_554 .
Ru1 Al1 Tb1 70.71(3) 16_655 .
Ru1 Al1 Tb1 70.71(3) 3_655 .
Al1 Al1 Tb1 120.07(5) 16_545 .
Al1 Al1 Tb1 120.07(5) 15_665 .
Al3 Al1 Tb1 62.41(4) 9 .
Al3 Al1 Tb1 62.41(4) 4 .
Al3 Al1 Tb1 117.88(5) 19_545 .
Al3 Al1 Tb1 117.88(5) 13_665 .
Tb3 Al1 Tb1 110.01(11) 1_655 .
Ru1 Al2 Ru1 168.89(7) 4_565 3_665
Ru1 Al2 Al5 61.15(3) 4_565 13_666
Ru1 Al2 Al5 128.96(5) 3_665 13_666
Ru1 Al2 Al5 128.96(5) 4_565 1_564
Ru1 Al2 Al5 61.15(3) 3_665 1_564
Al5 Al2 Al5 81.82(6) 13_666 1_564
Ru1 Al2 Al4 59.40(3) 4_565 8_665
Ru1 Al2 Al4 117.03(3) 3_665 8_665
Al5 Al2 Al4 70.09(4) 13_666 8_665
Al5 Al2 Al4 140.09(6) 1_564 8_665
Ru1 Al2 Al4 117.03(3) 4_565 15_565
Ru1 Al2 Al4 59.40(3) 3_665 15_565
Al5 Al2 Al4 140.09(6) 13_666 15_565
Al5 Al2 Al4 70.09(4) 1_564 15_565
Al4 Al2 Al4 147.22(8) 8_665 15_565
Ru1 Al2 Al4 57.06(3) 4_565 16
Ru1 Al2 Al4 118.28(3) 3_665 16
Al5 Al2 Al4 104.77(4) 13_666 16
Al5 Al2 Al4 106.96(4) 1_564 16
Al4 Al2 Al4 107.24(3) 8_665 16
Al4 Al2 Al4 59.97(5) 15_565 16
Ru1 Al2 Al4 118.28(3) 4_565 9
Ru1 Al2 Al4 57.06(3) 3_665 9
Al5 Al2 Al4 106.96(4) 13_666 9
Al5 Al2 Al4 104.77(4) 1_564 9
Al4 Al2 Al4 59.97(5) 8_665 9
Al4 Al2 Al4 107.24(3) 15_565 9
Al4 Al2 Al4 137.59(8) 16 9
Ru1 Al2 Al2 54.44(3) 4_565 3_665
Ru1 Al2 Al2 114.44(3) 3_665 3_665
Al5 Al2 Al2 112.04(3) 13_666 3_665
Al5 Al2 Al2 159.01(3) 1_564 3_665
Al4 Al2 Al2 60.89(4) 8_665 3_665
Al4 Al2 Al2 89.87(4) 15_565 3_665
Al4 Al2 Al2 55.33(3) 16 3_665
Al4 Al2 Al2 86.69(4) 9 3_665
Ru1 Al2 Al2 114.44(3) 4_565 4_565
Ru1 Al2 Al2 54.44(3) 3_665 4_565
Al5 Al2 Al2 159.01(3) 13_666 4_565
Al5 Al2 Al2 112.04(3) 1_564 4_565
Al4 Al2 Al2 89.87(4) 8_665 4_565
Al4 Al2 Al2 60.89(4) 15_565 4_565
Al4 Al2 Al2 86.69(4) 16 4_565
Al4 Al2 Al2 55.33(3) 9 4_565
Al2 Al2 Al2 60.0 3_665 4_565
Ru1 Al2 Tb1 69.188(15) 4_565 13_665
Ru1 Al2 Tb1 118.25(3) 3_665 13_665
Al5 Al2 Tb1 62.49(4) 13_666 13_665
Al5 Al2 Tb1 62.67(4) 1_564 13_665
Al4 Al2 Tb1 121.96(3) 8_665 13_665
Al4 Al2 Tb1 79.32(3) 15_565 13_665
Al4 Al2 Tb1 58.77(3) 16 13_665
Al4 Al2 Tb1 163.60(5) 9 13_665
Al2 Al2 Tb1 108.644(18) 3_665 13_665
Al2 Al2 Tb1 137.386(15) 4_565 13_665
Ru1 Al2 Tb1 118.25(3) 4_565 1_565
Ru1 Al2 Tb1 69.188(15) 3_665 1_565
Al5 Al2 Tb1 62.67(4) 13_666 1_565
Al5 Al2 Tb1 62.49(4) 1_564 1_565
Al4 Al2 Tb1 79.32(3) 8_665 1_565
Al4 Al2 Tb1 121.96(3) 15_565 1_565
Al4 Al2 Tb1 163.60(5) 16 1_565
Al4 Al2 Tb1 58.77(3) 9 1_565
Al2 Al2 Tb1 137.386(15) 3_665 1_565
Al2 Al2 Tb1 108.644(18) 4_565 1_565
Tb1 Al2 Tb1 104.90(4) 13_665 1_565
Ru1 Al3 Ru1 116.74(5) 4_565 17_566
Ru1 Al3 Al4 58.84(3) 4_565 8_665
Ru1 Al3 Al4 58.84(3) 17_566 8_665
Ru1 Al3 Al3 110.59(3) 4_565 7_675
Ru1 Al3 Al3 110.59(3) 17_566 7_675
Al4 Al3 Al3 122.80(4) 8_665 7_675
Ru1 Al3 Al1 59.15(3) 4_565 3
Ru1 Al3 Al1 137.35(6) 17_566 3
Al4 Al3 Al1 108.31(5) 8_665 3
Al3 Al3 Al1 109.69(4) 7_675 3
Ru1 Al3 Al1 137.35(6) 4_565 18_556
Ru1 Al3 Al1 59.15(3) 17_566 18_556
Al4 Al3 Al1 108.31(5) 8_665 18_556
Al3 Al3 Al1 109.69(4) 7_675 18_556
Al1 Al3 Al1 94.28(6) 3 18_556
Ru1 Al3 Al5 106.70(6) 4_565 2_664
Ru1 Al3 Al5 58.59(3) 17_566 2_664
Al4 Al3 Al5 69.03(5) 8_665 2_664
Al3 Al3 Al5 61.19(3) 7_675 2_664
Al1 Al3 Al5 161.00(5) 3 2_664
Al1 Al3 Al5 104.45(4) 18_556 2_664
Ru1 Al3 Al5 58.59(3) 4_565 13_666
Ru1 Al3 Al5 106.70(6) 17_566 13_666
Al4 Al3 Al5 69.03(5) 8_665 13_666
Al3 Al3 Al5 61.19(3) 7_675 13_666
Al1 Al3 Al5 104.45(4) 3 13_666
Al1 Al3 Al5 161.00(5) 18_556 13_666
Al5 Al3 Al5 56.69(7) 2_664 13_666
Ru1 Al3 Al1 162.22(7) 4_565 2_665
Ru1 Al3 Al1 57.43(2) 17_566 2_665
Al4 Al3 Al1 110.13(4) 8_665 2_665
Al3 Al3 Al1 61.83(3) 7_675 2_665
Al1 Al3 Al1 137.60(7) 3 2_665
Al1 Al3 Al1 56.99(4) 18_556 2_665
Al5 Al3 Al1 55.56(4) 2_664 2_665
Al5 Al3 Al1 105.40(5) 13_666 2_665
Ru1 Al3 Al1 57.43(2) 4_565 13_665
Ru1 Al3 Al1 162.22(7) 17_566 13_665
Al4 Al3 Al1 110.13(4) 8_665 13_665
Al3 Al3 Al1 61.83(3) 7_675 13_665
Al1 Al3 Al1 56.99(4) 3 13_665
Al1 Al3 Al1 137.60(7) 18_556 13_665
Al5 Al3 Al1 105.40(5) 2_664 13_665
Al5 Al3 Al1 55.56(4) 13_666 13_665
Al1 Al3 Al1 122.16(6) 2_665 13_665
Ru1 Al3 Tb1 72.41(3) 4_565 3
Ru1 Al3 Tb1 72.41(3) 17_566 3
Al4 Al3 Tb1 64.12(4) 8_665 3
Al3 Al3 Tb1 173.08(3) 7_675 3
Al1 Al3 Tb1 66.06(4) 3 3
Al1 Al3 Tb1 66.06(4) 18_556 3
Al5 Al3 Tb1 124.56(4) 2_664 3
Al5 Al3 Tb1 124.56(4) 13_666 3
Al1 Al3 Tb1 117.12(3) 2_665 3
Al1 Al3 Tb1 117.12(3) 13_665 3
Ru1 Al3 Tb2 120.04(3) 4_565 1_565
Ru1 Al3 Tb2 120.04(3) 17_566 1_565
Al4 Al3 Tb2 172.01(6) 8_665 1_565
Al3 Al3 Tb2 65.19(3) 7_675 1_565
Al1 Al3 Tb2 66.74(4) 3 1_565
Al1 Al3 Tb2 66.74(4) 18_556 1_565
Al5 Al3 Tb2 117.79(4) 2_664 1_565
Al5 Al3 Tb2 117.79(4) 13_666 1_565
Al1 Al3 Tb2 72.93(4) 2_665 1_565
Al1 Al3 Tb2 72.93(4) 13_665 1_565
Tb1 Al3 Tb2 107.89(4) 3 1_565
Ru1 Al4 Ru1 118.95(6) 2_665 13_665
Ru1 Al4 Al3 59.96(3) 2_665 8_655
Ru1 Al4 Al3 59.96(3) 13_665 8_655
Ru1 Al4 Al2 152.07(7) 2_665 16_655
Ru1 Al4 Al2 57.083(12) 13_665 16_655
Al3 Al4 Al2 104.71(4) 8_655 16_655
Ru1 Al4 Al2 57.083(12) 2_665 5_655
Ru1 Al4 Al2 152.07(7) 13_665 5_655
Al3 Al4 Al2 104.71(4) 8_655 5_655
Al2 Al4 Al2 111.84(6) 16_655 5_655
Ru1 Al4 Al4 118.99(3) 2_665 3_655
Ru1 Al4 Al4 118.99(3) 13_665 3_655
Al3 Al4 Al4 152.87(9) 8_655 3_655
Al2 Al4 Al4 63.01(4) 16_655 3_655
Al2 Al4 Al4 63.01(4) 5_655 3_655
Ru1 Al4 Al4 111.96(5) 2_665 4_665
Ru1 Al4 Al4 111.96(5) 13_665 4_665
Al3 Al4 Al4 147.13(9) 8_655 4_665
Al2 Al4 Al4 93.31(4) 16_655 4_665
Al2 Al4 Al4 93.31(4) 5_655 4_665
Al4 Al4 Al4 60.0 3_655 4_665
Ru1 Al4 Al2 54.938(15) 2_665 6
Ru1 Al4 Al2 140.24(7) 13_665 6
Al3 Al4 Al2 106.82(4) 8_655 6
Al2 Al4 Al2 148.18(6) 16_655 6
Al2 Al4 Al2 63.77(5) 5_655 6
Al4 Al4 Al2 89.76(4) 3_655 6
Al4 Al4 Al2 57.02(4) 4_665 6
Ru1 Al4 Al2 140.24(7) 2_665 15
Ru1 Al4 Al2 54.938(15) 13_665 15
Al3 Al4 Al2 106.82(4) 8_655 15
Al2 Al4 Al2 63.77(5) 16_655 15
Al2 Al4 Al2 148.18(6) 5_655 15
Al4 Al4 Al2 89.76(4) 3_655 15
Al4 Al4 Al2 57.02(4) 4_665 15
Al2 Al4 Al2 102.47(5) 6 15
Ru1 Al4 Tb1 72.93(3) 2_665 3_655
Ru1 Al4 Tb1 72.93(3) 13_665 3_655
Al3 Al4 Tb1 64.42(4) 8_655 3_655
Al2 Al4 Tb1 124.07(3) 16_655 3_655
Al2 Al4 Tb1 124.07(3) 5_655 3_655
Al4 Al4 Tb1 142.71(7) 3_655 3_655
Al4 Al4 Tb1 82.71(7) 4_665 3_655
Al2 Al4 Tb1 67.91(4) 6 3_655
Al2 Al4 Tb1 67.91(4) 15 3_655
Al1 Al5 Al5 116.40(5) 1_556 14_557
Al1 Al5 Ru1 59.94(3) 1_556 16_656
Al5 Al5 Ru1 110.20(3) 14_557 16_656
Al1 Al5 Ru1 59.94(3) 1_556 3_656
Al5 Al5 Ru1 110.20(3) 14_557 3_656
Ru1 Al5 Ru1 117.44(5) 16_656 3_656
Al1 Al5 Al2 110.35(5) 1_556 13_666
Al5 Al5 Al2 110.02(3) 14_557 13_666
Ru1 Al5 Al2 56.80(2) 16_656 13_666
Ru1 Al5 Al2 138.09(6) 3_656 13_666
Al1 Al5 Al2 110.35(5) 1_556 1_546
Al5 Al5 Al2 110.02(3) 14_557 1_546
Ru1 Al5 Al2 138.09(6) 16_656 1_546
Ru1 Al5 Al2 56.80(2) 3_656 1_546
Al2 Al5 Al2 98.18(6) 13_666 1_546
Al1 Al5 Al3 63.35(5) 1_556 19_546
Al5 Al5 Al3 61.66(3) 14_557 19_546
Ru1 Al5 Al3 106.87(5) 16_656 19_546
Ru1 Al5 Al3 57.75(3) 3_656 19_546
Al2 Al5 Al3 159.70(5) 13_666 19_546
Al2 Al5 Al3 102.09(4) 1_546 19_546
Al1 Al5 Al3 63.35(5) 1_556 13_666
Al5 Al5 Al3 61.66(3) 14_557 13_666
Ru1 Al5 Al3 57.75(3) 16_656 13_666
Ru1 Al5 Al3 106.87(5) 3_656 13_666
Al2 Al5 Al3 102.09(4) 13_666 13_666
Al2 Al5 Al3 159.70(5) 1_546 13_666
Al3 Al5 Al3 57.63(6) 19_546 13_666
Al1 Al5 Tb1 65.64(5) 1_556 1_556
Al5 Al5 Tb1 177.95(3) 14_557 1_556
Ru1 Al5 Tb1 70.66(3) 16_656 1_556
Ru1 Al5 Tb1 70.66(3) 3_656 1_556
Al2 Al5 Tb1 68.77(3) 13_666 1_556
Al2 Al5 Tb1 68.77(3) 1_546 1_556
Al3 Al5 Tb1 120.05(5) 19_546 1_556
Al3 Al5 Tb1 120.05(5) 13_666 1_556
Al1 Al5 Tb1 178.30(7) 1_556 13_656
Al5 Al5 Tb1 65.29(3) 14_557 13_656
Ru1 Al5 Tb1 119.78(3) 16_656 13_656
Ru1 Al5 Tb1 119.78(3) 3_656 13_656
Al2 Al5 Tb1 68.65(3) 13_666 13_656
Al2 Al5 Tb1 68.65(3) 1_546 13_656
Al3 Al5 Tb1 118.07(5) 19_546 13_656
Al3 Al5 Tb1 118.07(5) 13_666 13_656
Tb1 Al5 Tb1 112.66(4) 1_556 13_656
Tb3 Al6 Tb3 180.0 13 .
Tb3 Al6 Tb2 180.0 13 .
Tb3 Al6 Tb2 0.0 . .
Tb3 Al6 Tb2 0.0 13 13
Tb3 Al6 Tb2 180.0 . 13
Tb2 Al6 Tb2 180.0 . 13
Tb3 Al6 Al1 84.49(3) 13 16_445
Tb3 Al6 Al1 95.51(3) . 16_445
Tb2 Al6 Al1 95.51(3) . 16_445
Tb2 Al6 Al1 84.49(3) 13 16_445
Tb3 Al6 Al1 95.51(3) 13 4_665
Tb3 Al6 Al1 84.49(3) . 4_665
Tb2 Al6 Al1 84.49(3) . 4_665
Tb2 Al6 Al1 95.51(3) 13 4_665
Al1 Al6 Al1 180.00(10) 16_445 4_665
Tb3 Al6 Al1 95.51(3) 13 3_545
Tb3 Al6 Al1 84.49(3) . 3_545
Tb2 Al6 Al1 84.49(3) . 3_545
Tb2 Al6 Al1 95.51(3) 13 3_545
Al1 Al6 Al1 60.910(11) 16_445 3_545
Al1 Al6 Al1 119.090(11) 4_665 3_545
Tb3 Al6 Al1 95.51(3) 13 1_455
Tb3 Al6 Al1 84.49(3) . 1_455
Tb2 Al6 Al1 84.49(3) . 1_455
Tb2 Al6 Al1 95.51(3) 13 1_455
Al1 Al6 Al1 60.910(11) 16_445 1_455
Al1 Al6 Al1 119.090(11) 4_665 1_455
Al1 Al6 Al1 119.090(11) 3_545 1_455
Tb3 Al6 Al1 84.49(3) 13 15_565
Tb3 Al6 Al1 95.51(3) . 15_565
Tb2 Al6 Al1 95.51(3) . 15_565
Tb2 Al6 Al1 84.49(3) 13 15_565
Al1 Al6 Al1 119.090(11) 16_445 15_565
Al1 Al6 Al1 60.910(11) 4_665 15_565
Al1 Al6 Al1 180.0 3_545 15_565
Al1 Al6 Al1 60.910(11) 1_455 15_565
Tb3 Al6 Al1 84.49(3) 13 13_655
Tb3 Al6 Al1 95.51(3) . 13_655
Tb2 Al6 Al1 95.51(3) . 13_655
Tb2 Al6 Al1 84.49(3) 13 13_655
Al1 Al6 Al1 119.090(11) 16_445 13_655
Al1 Al6 Al1 60.910(11) 4_665 13_655
Al1 Al6 Al1 60.910(11) 3_545 13_655
Al1 Al6 Al1 180.0 1_455 13_655
Al1 Al6 Al1 119.090(11) 15_565 13_655
Tb3 Al6 Tb3 0.0 13 2_554
Tb3 Al6 Tb3 180.0 . 2_554
Tb2 Al6 Tb3 180.0 . 2_554
Tb2 Al6 Tb3 0.0 13 2_554
Al1 Al6 Tb3 84.49(3) 16_445 2_554
Al1 Al6 Tb3 95.51(3) 4_665 2_554
Al1 Al6 Tb3 95.51(3) 3_545 2_554
Al1 Al6 Tb3 95.51(3) 1_455 2_554
Al1 Al6 Tb3 84.49(3) 15_565 2_554
Al1 Al6 Tb3 84.49(3) 13_655 2_554
Tb3 Al6 Tb3 180.0 13 14_556
Tb3 Al6 Tb3 0.0 . 14_556
Tb2 Al6 Tb3 0.0 . 14_556
Tb2 Al6 Tb3 180.0 13 14_556
Al1 Al6 Tb3 95.51(3) 16_445 14_556
Al1 Al6 Tb3 84.49(3) 4_665 14_556
Al1 Al6 Tb3 84.49(3) 3_545 14_556
Al1 Al6 Tb3 84.49(3) 1_455 14_556
Al1 Al6 Tb3 95.51(3) 15_565 14_556
Al1 Al6 Tb3 95.51(3) 13_655 14_556
Tb3 Al6 Tb3 180.0 2_554 14_556

loop_
_geom_bond_atom_site_label_1
_geom_bond_atom_site_label_2
_geom_bond_distance
_geom_bond_site_symmetry_2
Tb1 Al4 3.0872(15) 4_665
Tb1 Al4 3.0872(15) 9_545
Tb1 Al3 3.0951(14) 4
Tb1 Al3 3.0951(14) 9
Tb1 Al5 3.1828(16) 14_557
Tb1 Al5 3.1828(16) 1_554
Tb1 Al5 3.1908(15) 13_656
Tb1 Al5 3.1908(15) 2_654
Tb1 Al1 3.1917(15) 14_556
Tb1 Al1 3.1917(15) .
Tb1 Al2 3.3453(9) 2_665
Tb1 Al2 3.3453(9) 13_665
Tb2 Tb3 0.419(6) 14_556
Tb2 Al6 2.2572(3) 2
Tb2 Al6 2.2572(3) .
Tb2 Al3 3.2265(15) 7_665
Tb2 Al3 3.2265(15) 3_665
Tb2 Al3 3.2265(15) 8_545
Tb2 Al3 3.2265(15) 4_455
Tb2 Al3 3.2265(15) 9_455
Tb2 Al3 3.2265(15) 1_545
Tb2 Al1 3.3040(14) 17_666
Tb2 Al1 3.3040(14) 1_455
Tb2 Al1 3.3040(14) 3_545
Tb3 Tb3 0.839(12) 14_556
Tb3 Al6 1.838(6) .
Tb3 Al6 2.676(6) 2
Tb3 Al1 3.068(3) 3_545
Tb3 Al1 3.068(3) 1_455
Tb3 Al1 3.068(3) 4_665
Tb3 Al3 3.2536(16) 7_665
Tb3 Al3 3.2536(16) 3_665
Tb3 Al3 3.2536(16) 8_545
Tb3 Al3 3.2536(16) 4_455
Tb3 Al3 3.2536(16) 9_455
Tb3 Al3 3.2536(16) 1_545
Ru1 Al2 2.5558(3) 3_665
Ru1 Al2 2.5558(3) 4_565
Ru1 Al4 2.6204(8) 7_565
Ru1 Al4 2.6204(8) 13_665
Ru1 Al3 2.6510(8) 20_565
Ru1 Al3 2.6510(8) 3_665
Ru1 Al1 2.6585(8) 15_565
Ru1 Al1 2.6585(8) 4_665
Ru1 Al5 2.6751(8) 15_566
Ru1 Al5 2.6751(8) 4_664
Ru1 Tb1 3.4128(2) 15_565
Ru1 Tb1 3.4128(2) 4_665
Al1 Al6 2.6391(14) 1_655
Al1 Al5 2.647(2) 1_554
Al1 Ru1 2.6585(8) 16_655
Al1 Ru1 2.6585(8) 3_655
Al1 Al1 2.6753(15) 16_545
Al1 Al1 2.6753(15) 15_665
Al1 Al3 2.7337(15) 9
Al1 Al3 2.7337(15) 4
Al1 Al3 2.8683(16) 19_545
Al1 Al3 2.8683(16) 13_665
Al1 Tb3 3.068(3) 1_655
Al2 Ru1 2.5558(4) 4_565
Al2 Ru1 2.5558(4) 3_665
Al2 Al5 2.6979(14) 13_666
Al2 Al5 2.6979(14) 1_564
Al2 Al4 2.7252(10) 8_665
Al2 Al4 2.7252(10) 15_565
Al2 Al4 2.8950(11) 16
Al2 Al4 2.8950(11) 9
Al2 Al2 2.972(2) 3_665
Al2 Al2 2.972(2) 4_565
Al2 Tb1 3.3453(9) 13_665
Al2 Tb1 3.3453(9) 1_565
Al3 Ru1 2.6510(8) 4_565
Al3 Ru1 2.6510(8) 17_566
Al3 Al4 2.684(2) 8_665
Al3 Al3 2.708(3) 7_675
Al3 Al1 2.7337(15) 3
Al3 Al1 2.7337(15) 18_556
Al3 Al5 2.8091(18) 2_664
Al3 Al5 2.8091(18) 13_666
Al3 Al1 2.8683(16) 2_665
Al3 Al1 2.8683(16) 13_665
Al3 Tb1 3.0951(14) 3
Al3 Tb2 3.2265(15) 1_565
Al4 Ru1 2.6204(8) 2_665
Al4 Ru1 2.6204(8) 13_665
Al4 Al3 2.684(2) 8_655
Al4 Al2 2.7252(10) 16_655
Al4 Al2 2.7252(10) 5_655
Al4 Al4 2.813(2) 3_655
Al4 Al4 2.813(2) 4_665
Al4 Al2 2.8950(11) 6
Al4 Al2 2.8950(11) 15
Al4 Tb1 3.0872(15) 3_655
Al5 Al1 2.647(2) 1_556
Al5 Al5 2.667(3) 14_557
Al5 Ru1 2.6751(8) 16_656
Al5 Ru1 2.6751(8) 3_656
Al5 Al2 2.6979(14) 13_666
Al5 Al2 2.6978(14) 1_546
Al5 Al3 2.8091(18) 19_546
Al5 Al3 2.8091(18) 13_666
Al5 Tb1 3.1828(16) 1_556
Al5 Tb1 3.1908(15) 13_656
Al6 Tb3 1.838(6) 13
Al6 Tb2 2.2572(3) 13
Al6 Al1 2.6391(14) 16_445
Al6 Al1 2.6391(14) 4_665
Al6 Al1 2.6391(14) 3_545
Al6 Al1 2.6391(14) 1_455
Al6 Al1 2.6391(14) 15_565
Al6 Al1 2.6391(14) 13_655
Al6 Tb3 2.676(6) 2_554
Al6 Tb3 2.676(6) 14_556
